data_7033598
loop_
_publ_author_name
'Wang, Ting-Ting'
'Ren, Min'
'Bao, Song-Song'
'Cai, Zhong-Sheng'
'Liu, Bin'
'Zheng, Ze-Hua'
'Xu, Zhong-Li'
'Zheng, Li-Min'

_publ_section_title
;
 The O-P-O bridged Mn2(salen)2 chains showing coexistence of single chain
 magnet and metamagnet behaviour.
;
_journal_issue 9
_journal_name_full 'Dalton transactions (Cambridge, England : 2003)'
_journal_page_first 4271
_journal_page_last 4279
_journal_paper_doi 10.1039/c4dt03888f
_journal_volume 44
_journal_year 2015
_chemical_formula_moiety 'C76 H76 Mn4 N8 O14 P2, 2(Cl O4)'
_chemical_formula_sum 'C76 H76 Cl2 Mn4 N8 O22 P2'
_chemical_formula_weight 1806.05
_chemical_name_systematic
; 
 ? 
;
_space_group_IT_number 2
_symmetry_cell_setting triclinic
_symmetry_space_group_name_Hall '-P 1'
_symmetry_space_group_name_H-M 'P -1'
_atom_sites_solution_hydrogens geom
_atom_sites_solution_primary direct
_atom_sites_solution_secondary difmap
_audit_creation_method SHELXL-97
_audit_update_record
;
2013-04-29 deposited with the CCDC.
2015-01-08 downloaded from the CCDC.
;
_cell_angle_alpha 71.583(2)
_cell_angle_beta 78.316(2)
_cell_angle_gamma 78.366(2)
_cell_formula_units_Z 1
_cell_length_a 11.156(2)
_cell_length_b 13.348(2)
_cell_length_c 13.958(2)
_cell_measurement_temperature 163(2)
_cell_measurement_theta_max 27.47
_cell_measurement_theta_min 2.25
_cell_volume 1909.9(5)
_computing_cell_refinement SMART
_computing_data_collection 'SMART (Bruker, 2000)'
_computing_data_reduction 'SAINT (Bruker, 2000)'
_computing_molecular_graphics SHELXTL
_computing_publication_material SHELXTL
_computing_structure_refinement SHELXTL
_computing_structure_solution 'SHELXTL (Bruker, 2000)'
_diffrn_ambient_temperature 163(2)
_diffrn_measured_fraction_theta_full 0.992
_diffrn_measured_fraction_theta_max 0.992
_diffrn_radiation_monochromator graphite
_diffrn_radiation_source 'fine-focus sealed tube'
_diffrn_radiation_type MoK\a
_diffrn_radiation_wavelength 0.71073
_diffrn_reflns_av_R_equivalents 0.0403
_diffrn_reflns_av_sigmaI/netI 0.0553
_diffrn_reflns_limit_h_max 13
_diffrn_reflns_limit_h_min -13
_diffrn_reflns_limit_k_max 15
_diffrn_reflns_limit_k_min -15
_diffrn_reflns_limit_l_max 15
_diffrn_reflns_limit_l_min -16
_diffrn_reflns_number 13662
_diffrn_reflns_theta_full 25.00
_diffrn_reflns_theta_max 25.00
_diffrn_reflns_theta_min 1.56
_exptl_absorpt_coefficient_mu 0.840
_exptl_absorpt_correction_T_max 0.935
_exptl_absorpt_correction_T_min 0.886
_exptl_absorpt_correction_type multi-scan
_exptl_absorpt_process_details 'SADABS; Bruker, 2000'
_exptl_crystal_colour 'dark brown'
_exptl_crystal_density_diffrn 1.570
_exptl_crystal_density_method 'not measured'
_exptl_crystal_description block-like
_exptl_crystal_F_000 928
_exptl_crystal_size_max 0.17
_exptl_crystal_size_mid 0.12
_exptl_crystal_size_min 0.08
_refine_diff_density_max 0.569
_refine_diff_density_min -0.513
_refine_diff_density_rms 0.077
_refine_ls_extinction_method none
_refine_ls_goodness_of_fit_ref 1.090
_refine_ls_hydrogen_treatment constr
_refine_ls_matrix_type full
_refine_ls_number_parameters 560
_refine_ls_number_reflns 6661
_refine_ls_number_restraints 20
_refine_ls_restrained_S_all 1.091
_refine_ls_R_factor_all 0.0486
_refine_ls_R_factor_gt 0.0390
_refine_ls_shift/su_max 0.002
_refine_ls_shift/su_mean 0.000
_refine_ls_structure_factor_coef Fsqd
_refine_ls_weighting_details 'calc w=1/[\s^2^(Fo^2^)+(0.0515P)^2^+0.9196P] where P=(Fo^2^+2Fc^2^)/3'
_refine_ls_weighting_scheme calc
_refine_ls_wR_factor_gt 0.1063
_refine_ls_wR_factor_ref 0.1125
_reflns_number_gt 5600
_reflns_number_total 6661
_reflns_threshold_expression >2sigma(I)
_cod_data_source_file c4dt03888f2.cif
_cod_data_source_block 1107w172_0m
_cod_depositor_comments 'Adding full bibliography for 7033598--7033600.cif.'
_cod_original_cell_volume 1909.9(6)
_cod_original_sg_symbol_H-M P-1
_cod_database_code 7033598

loop_
_symmetry_equiv_pos_as_xyz
'x, y, z'
'-x, -y, -z'

loop_
_atom_site_label
_atom_site_type_symbol
_atom_site_fract_x
_atom_site_fract_y
_atom_site_fract_z
_atom_site_U_iso_or_equiv
_atom_site_adp_type
_atom_site_occupancy
_atom_site_symmetry_multiplicity
_atom_site_calc_flag
_atom_site_refinement_flags
_atom_site_disorder_assembly
_atom_site_disorder_group
Mn1 Mn 0.17771(4) 0.47802(3) 0.96419(3) 0.02263(13) Uani 1 1 d . . .
Mn2 Mn 0.50835(3) 0.11375(3) 1.02481(3) 0.01604(12) Uani 1 1 d . . .
P1 P 0.47561(6) 0.38619(5) 0.93375(5) 0.01638(16) Uani 1 1 d . . .
C1 C 0.1201(2) 0.5222(2) 1.1588(2) 0.0293(7) Uani 1 1 d . . .
C2 C 0.1078(3) 0.5978(3) 1.2130(3) 0.0380(8) Uani 1 1 d . . .
H2 H 0.1063 0.6698 1.1776 0.046 Uiso 1 1 calc R . .
C3 C 0.0980(3) 0.5654(3) 1.3183(3) 0.0462(9) Uani 1 1 d . . .
H3 H 0.0885 0.6163 1.3530 0.055 Uiso 1 1 calc R . .
C4 C 0.1020(3) 0.4583(3) 1.3730(3) 0.0472(9) Uani 1 1 d . . .
H4 H 0.0966 0.4375 1.4438 0.057 Uiso 1 1 calc R . .
C5 C 0.1139(3) 0.3834(3) 1.3220(3) 0.0396(8) Uani 1 1 d . . .
H5 H 0.1170 0.3117 1.3588 0.048 Uiso 1 1 calc R . .
C6 C 0.1217(2) 0.4128(2) 1.2146(2) 0.0309(7) Uani 1 1 d . . .
C7 C 0.1163(2) 0.3341(2) 1.1669(2) 0.0293(7) Uani 1 1 d . . .
H7 H 0.1028 0.2668 1.2096 0.035 Uiso 1 1 calc R . .
C8 C 0.1015(3) 0.2661(2) 1.0293(2) 0.0309(7) Uani 1 1 d . . .
H8A H 0.0141 0.2769 1.0245 0.037 Uiso 1 1 calc R . .
H8B H 0.1228 0.1955 1.0748 0.037 Uiso 1 1 calc R . .
C9 C 0.1775(3) 0.2756(2) 0.9244(2) 0.0303(7) Uani 1 1 d . . .
H9A H 0.2607 0.2377 0.9308 0.036 Uiso 1 1 calc R . .
H9B H 0.1400 0.2449 0.8854 0.036 Uiso 1 1 calc R . .
C10 C 0.1873(2) 0.4255(3) 0.7735(2) 0.0306(7) Uani 1 1 d . . .
H10 H 0.1909 0.3752 0.7393 0.037 Uiso 1 1 calc R . .
C11 C 0.1888(3) 0.5343(3) 0.7130(2) 0.0317(7) Uani 1 1 d . . .
C12 C 0.1924(3) 0.5590(3) 0.6067(3) 0.0427(8) Uani 1 1 d . . .
H12 H 0.2003 0.5037 0.5776 0.051 Uiso 1 1 calc R . .
C13 C 0.1846(3) 0.6614(3) 0.5451(3) 0.0509(10) Uani 1 1 d . . .
H13 H 0.1872 0.6755 0.4752 0.061 Uiso 1 1 calc R . .
C14 C 0.1728(3) 0.7450(3) 0.5878(3) 0.0493(10) Uani 1 1 d . . .
H14 H 0.1662 0.8151 0.5462 0.059 Uiso 1 1 calc R . .
C15 C 0.1710(3) 0.7242(3) 0.6920(3) 0.0386(8) Uani 1 1 d . . .
H15 H 0.1642 0.7805 0.7194 0.046 Uiso 1 1 calc R . .
C16 C 0.1792(2) 0.6192(2) 0.7560(2) 0.0302(7) Uani 1 1 d . . .
C17 C 0.3508(3) 0.0974(2) 1.2223(2) 0.0242(6) Uani 1 1 d . . .
C18 C 0.2350(3) 0.0780(2) 1.2825(2) 0.0301(7) Uani 1 1 d . . .
H18 H 0.1708 0.0720 1.2522 0.036 Uiso 1 1 calc R . .
C19 C 0.2162(3) 0.0678(2) 1.3861(2) 0.0388(8) Uani 1 1 d . . .
H19 H 0.1389 0.0561 1.4240 0.047 Uiso 1 1 calc R . .
C20 C 0.3103(3) 0.0746(2) 1.4349(2) 0.0413(8) Uani 1 1 d . . .
H20 H 0.2962 0.0680 1.5044 0.050 Uiso 1 1 calc R . .
C21 C 0.4239(3) 0.0911(2) 1.3783(2) 0.0337(7) Uani 1 1 d . . .
H21 H 0.4877 0.0942 1.4106 0.040 Uiso 1 1 calc R . .
C22 C 0.4468(3) 0.1035(2) 1.2720(2) 0.0265(6) Uani 1 1 d . . .
C23 C 0.5688(3) 0.1184(2) 1.2196(2) 0.0250(6) Uani 1 1 d . . .
H23 H 0.6259 0.1226 1.2578 0.030 Uiso 1 1 calc R . .
C24 C 0.7363(3) 0.1430(2) 1.0792(2) 0.0272(6) Uani 1 1 d . . .
H24A H 0.7891 0.1160 1.1319 0.033 Uiso 1 1 calc R . .
H24B H 0.7408 0.2185 1.0480 0.033 Uiso 1 1 calc R . .
C25 C 0.7778(2) 0.0830(2) 0.9995(2) 0.0263(6) Uani 1 1 d . . .
H25A H 0.8522 0.1064 0.9554 0.032 Uiso 1 1 calc R . .
H25B H 0.7950 0.0068 1.0320 0.032 Uiso 1 1 calc R . .
C26 C 0.6941(2) 0.1220(2) 0.8426(2) 0.0211(6) Uani 1 1 d . . .
H26 H 0.7755 0.1208 0.8098 0.025 Uiso 1 1 calc R . .
C27 C 0.5977(2) 0.14039(19) 0.7810(2) 0.0198(6) Uani 1 1 d . . .
C28 C 0.6299(3) 0.1743(2) 0.6745(2) 0.0239(6) Uani 1 1 d . . .
H28 H 0.7114 0.1837 0.6467 0.029 Uiso 1 1 calc R . .
C29 C 0.5436(3) 0.1939(2) 0.6100(2) 0.0284(7) Uani 1 1 d . . .
H29 H 0.5658 0.2178 0.5396 0.034 Uiso 1 1 calc R . .
C30 C 0.4222(3) 0.1772(2) 0.6530(2) 0.0253(6) Uani 1 1 d . . .
H30 H 0.3629 0.1910 0.6105 0.030 Uiso 1 1 calc R . .
C31 C 0.3888(3) 0.14062(19) 0.7576(2) 0.0212(6) Uani 1 1 d . . .
H31 H 0.3076 0.1296 0.7845 0.025 Uiso 1 1 calc R . .
C32 C 0.4759(2) 0.12008(19) 0.82328(19) 0.0185(5) Uani 1 1 d . . .
C33 C 0.5051(2) 0.45943(19) 0.80179(19) 0.0183(5) Uani 1 1 d . . .
C34 C 0.5358(3) 0.5718(2) 0.7769(2) 0.0293(7) Uani 1 1 d . . .
H34A H 0.6189 0.5677 0.7902 0.035 Uiso 1 1 calc R . .
H34B H 0.4789 0.6095 0.8209 0.035 Uiso 1 1 calc R . .
C35 C 0.5268(3) 0.6340(2) 0.6648(2) 0.0312(7) Uani 1 1 d . . .
H35A H 0.4404 0.6573 0.6564 0.037 Uiso 1 1 calc R . .
H35B H 0.5668 0.6970 0.6464 0.037 Uiso 1 1 calc R . .
C36 C 0.5875(3) 0.5660(2) 0.5944(2) 0.0292(7) Uani 1 1 d . . .
H36A H 0.6740 0.5431 0.6023 0.035 Uiso 1 1 calc R . .
H36B H 0.5833 0.6081 0.5240 0.035 Uiso 1 1 calc R . .
C37 C 0.5236(3) 0.4687(2) 0.6181(2) 0.0267(6) Uani 1 1 d . . .
H37A H 0.4460 0.4903 0.5908 0.032 Uiso 1 1 calc R . .
H37B H 0.5753 0.4180 0.5847 0.032 Uiso 1 1 calc R . .
C38 C 0.4985(2) 0.4156(2) 0.7305(2) 0.0225(6) Uani 1 1 d . . .
H38 H 0.4769 0.3474 0.7516 0.027 Uiso 1 1 calc R . .
N1 N 0.1284(2) 0.34804(19) 1.06935(19) 0.0269(5) Uani 1 1 d . . .
N2 N 0.1813(2) 0.39125(19) 0.87197(18) 0.0251(5) Uani 1 1 d . . .
N3 N 0.6071(2) 0.12659(16) 1.12373(17) 0.0213(5) Uani 1 1 d . . .
N4 N 0.67474(19) 0.10716(16) 0.94007(16) 0.0185(5) Uani 1 1 d . . .
O1 O 0.12326(18) 0.55730(15) 1.05806(15) 0.0297(5) Uani 1 1 d . . .
O2 O 0.17516(18) 0.60412(15) 0.85576(15) 0.0308(5) Uani 1 1 d . . .
O3 O 0.36398(16) 0.10688(14) 1.12313(14) 0.0218(4) Uani 1 1 d . . .
O4 O 0.44241(16) 0.07627(13) 0.92469(13) 0.0173(4) Uani 1 1 d . . .
O5 O 0.36390(16) 0.44942(13) 0.98443(14) 0.0200(4) Uani 1 1 d . . .
O6 O 0.45955(16) 0.27419(13) 0.94531(13) 0.0193(4) Uani 1 1 d . . .
O7 O 0.59283(16) 0.38040(14) 0.98239(14) 0.0221(4) Uani 1 1 d . . .
H3C H 0.5951 0.4391 0.9886 0.033 Uiso 1 1 calc R . .
O8 O 0.9423(16) 0.8562(10) 0.2125(10) 0.111(5) Uani 0.531(6) 1 d PD A 1
O9 O 1.0260(13) 0.8748(14) 0.3449(11) 0.082(5) Uani 0.531(6) 1 d PD A 1
O10 O 1.0022(4) 1.0164(4) 0.1946(4) 0.0631(18) Uani 0.531(6) 1 d PD A 1
O11 O 0.8282(9) 0.9639(10) 0.3133(11) 0.053(3) Uani 0.531(6) 1 d PD A 1
O8' O 0.9533(15) 0.8900(11) 0.1896(6) 0.087(5) Uani 0.469(6) 1 d PD A 2
O9' O 1.0500(12) 0.8737(17) 0.3294(13) 0.072(5) Uani 0.469(6) 1 d PD A 2
O10' O 0.8776(6) 0.7870(5) 0.3484(7) 0.094(3) Uani 0.469(6) 1 d PD A 2
O11' O 0.8526(13) 0.9743(10) 0.3112(14) 0.074(5) Uani 0.469(6) 1 d PD A 2
Cl1 Cl 0.9491(2) 0.9289(3) 0.2673(2) 0.0387(7) Uani 0.531(6) 1 d PD A 1
Cl1' Cl 0.9346(3) 0.8808(4) 0.2961(3) 0.0434(8) Uani 0.469(6) 1 d PD A 2

loop_
_atom_site_aniso_label
_atom_site_aniso_U_11
_atom_site_aniso_U_22
_atom_site_aniso_U_33
_atom_site_aniso_U_23
_atom_site_aniso_U_13
_atom_site_aniso_U_12
Mn1 0.0183(2) 0.0224(2) 0.0251(2) -0.00610(18) -0.00464(17) 0.00184(16)
Mn2 0.0168(2) 0.0142(2) 0.0161(2) -0.00217(16) -0.00417(16) -0.00170(15)
P1 0.0180(3) 0.0128(3) 0.0183(4) -0.0035(3) -0.0059(3) -0.0004(2)
C1 0.0145(13) 0.0399(17) 0.0333(17) -0.0141(14) -0.0063(12) 0.0052(12)
C2 0.0245(16) 0.051(2) 0.044(2) -0.0222(17) -0.0091(14) 0.0015(14)
C3 0.0286(17) 0.076(3) 0.047(2) -0.036(2) -0.0096(15) -0.0041(17)
C4 0.0279(17) 0.085(3) 0.0336(19) -0.020(2) -0.0087(14) -0.0105(17)
C5 0.0218(15) 0.059(2) 0.0330(18) -0.0046(16) -0.0073(13) -0.0059(14)
C6 0.0141(13) 0.0413(18) 0.0321(17) -0.0064(14) -0.0053(12) 0.0024(12)
C7 0.0181(14) 0.0306(16) 0.0307(17) -0.0001(13) -0.0036(12) 0.0016(11)
C8 0.0234(15) 0.0215(14) 0.0445(19) -0.0047(13) -0.0089(13) 0.0000(11)
C9 0.0218(14) 0.0287(16) 0.0420(19) -0.0126(14) -0.0093(13) 0.0006(12)
C10 0.0149(13) 0.0467(19) 0.0345(18) -0.0188(15) -0.0053(12) -0.0010(12)
C11 0.0163(14) 0.0468(19) 0.0292(16) -0.0070(14) -0.0032(12) -0.0049(12)
C12 0.0267(16) 0.069(2) 0.0325(19) -0.0117(18) -0.0033(14) -0.0122(16)
C13 0.040(2) 0.083(3) 0.0248(18) 0.0018(19) -0.0080(15) -0.0236(19)
C14 0.0340(18) 0.061(2) 0.037(2) 0.0178(18) -0.0106(15) -0.0167(17)
C15 0.0280(16) 0.0387(18) 0.042(2) 0.0025(15) -0.0096(14) -0.0063(13)
C16 0.0137(13) 0.0427(18) 0.0275(16) -0.0003(14) -0.0069(12) -0.0008(12)
C17 0.0329(15) 0.0104(12) 0.0233(15) -0.0024(11) -0.0020(12) 0.0040(11)
C18 0.0330(16) 0.0219(15) 0.0286(16) -0.0043(12) -0.0011(13) 0.0028(12)
C19 0.050(2) 0.0256(16) 0.0277(17) -0.0040(13) 0.0100(15) 0.0025(14)
C20 0.067(2) 0.0296(17) 0.0189(16) -0.0059(13) 0.0003(16) 0.0030(15)
C21 0.055(2) 0.0202(15) 0.0236(16) -0.0054(12) -0.0094(15) 0.0011(13)
C22 0.0399(17) 0.0145(13) 0.0238(15) -0.0052(11) -0.0071(13) 0.0011(11)
C23 0.0364(16) 0.0163(13) 0.0241(15) -0.0049(11) -0.0151(13) 0.0010(11)
C24 0.0238(14) 0.0251(15) 0.0332(17) -0.0043(13) -0.0137(12) -0.0018(11)
C25 0.0176(13) 0.0285(15) 0.0293(16) -0.0023(12) -0.0073(12) -0.0017(11)
C26 0.0199(13) 0.0150(13) 0.0251(15) -0.0018(11) -0.0024(11) -0.0024(10)
C27 0.0235(14) 0.0137(12) 0.0197(14) -0.0028(11) -0.0038(11) -0.0001(10)
C28 0.0270(14) 0.0187(13) 0.0221(15) -0.0025(11) -0.0002(12) -0.0033(11)
C29 0.0416(17) 0.0228(15) 0.0169(14) -0.0021(12) -0.0026(13) -0.0038(12)
C30 0.0342(16) 0.0193(14) 0.0225(15) -0.0043(12) -0.0135(12) 0.0021(11)
C31 0.0268(14) 0.0138(12) 0.0234(15) -0.0046(11) -0.0079(11) -0.0009(10)
C32 0.0244(13) 0.0098(12) 0.0188(14) -0.0015(10) -0.0041(11) -0.0005(10)
C33 0.0176(13) 0.0156(13) 0.0185(14) -0.0007(11) -0.0033(10) -0.0014(10)
C34 0.0418(17) 0.0204(14) 0.0269(16) -0.0030(12) -0.0074(13) -0.0113(12)
C35 0.0457(18) 0.0182(14) 0.0271(16) 0.0009(12) -0.0073(14) -0.0088(13)
C36 0.0273(15) 0.0282(15) 0.0261(16) 0.0018(13) -0.0046(12) -0.0054(12)
C37 0.0326(16) 0.0247(15) 0.0215(15) -0.0060(12) -0.0056(12) -0.0010(12)
C38 0.0272(14) 0.0151(13) 0.0225(15) -0.0005(11) -0.0054(12) -0.0029(11)
N1 0.0167(11) 0.0273(13) 0.0352(15) -0.0080(11) -0.0076(10) 0.0027(9)
N2 0.0156(11) 0.0294(13) 0.0289(14) -0.0063(11) -0.0043(10) -0.0025(9)
N3 0.0262(12) 0.0147(11) 0.0242(13) -0.0031(9) -0.0104(10) -0.0030(9)
N4 0.0169(11) 0.0146(10) 0.0217(12) -0.0013(9) -0.0046(9) -0.0017(8)
O1 0.0314(11) 0.0254(10) 0.0285(11) -0.0084(9) -0.0071(9) 0.0077(8)
O2 0.0301(11) 0.0273(11) 0.0310(12) -0.0029(9) -0.0097(9) 0.0008(8)
O3 0.0229(9) 0.0207(9) 0.0189(10) -0.0034(8) -0.0030(8) -0.0008(7)
O4 0.0205(9) 0.0150(9) 0.0160(9) -0.0029(7) -0.0039(7) -0.0030(7)
O5 0.0191(9) 0.0190(9) 0.0229(10) -0.0074(8) -0.0060(8) 0.0004(7)
O6 0.0229(9) 0.0142(9) 0.0207(10) -0.0034(7) -0.0062(8) -0.0020(7)
O7 0.0220(10) 0.0158(9) 0.0306(11) -0.0076(8) -0.0111(8) 0.0010(7)
O8 0.085(7) 0.096(8) 0.198(15) -0.106(9) -0.032(9) 0.000(6)
O9 0.043(6) 0.109(9) 0.070(8) 0.023(6) -0.031(7) -0.016(5)
O10 0.037(3) 0.070(4) 0.063(4) 0.011(3) -0.007(2) -0.015(2)
O11 0.025(3) 0.090(7) 0.042(5) -0.026(5) 0.007(3) -0.005(3)
O8' 0.085(8) 0.134(11) 0.031(4) -0.038(5) 0.000(4) 0.020(7)
O9' 0.026(5) 0.128(11) 0.055(6) -0.009(6) -0.007(4) -0.022(5)
O10' 0.046(4) 0.076(5) 0.142(8) -0.002(5) -0.006(4) -0.020(3)
O11' 0.075(9) 0.056(6) 0.068(8) -0.007(5) 0.001(7) 0.016(6)
Cl1 0.0194(9) 0.0475(15) 0.0463(16) -0.0106(12) -0.0076(9) -0.0001(10)
Cl1' 0.0259(11) 0.063(2) 0.0389(16) -0.0155(15) -0.0037(10) -0.0019(13)

loop_
_atom_type_symbol
_atom_type_description
_atom_type_scat_dispersion_real
_atom_type_scat_dispersion_imag
_atom_type_scat_source
Mn Mn 0.3368 0.7283 'International Tables Vol C Tables 4.2.6.8 and 6.1.1.4'
O O 0.0106 0.0060 'International Tables Vol C Tables 4.2.6.8 and 6.1.1.4'
N N 0.0061 0.0033 'International Tables Vol C Tables 4.2.6.8 and 6.1.1.4'
P P 0.1023 0.0942 'International Tables Vol C Tables 4.2.6.8 and 6.1.1.4'
C C 0.0033 0.0016 'International Tables Vol C Tables 4.2.6.8 and 6.1.1.4'
Cl Cl 0.1484 0.1585 'International Tables Vol C Tables 4.2.6.8 and 6.1.1.4'
H H 0.0000 0.0000 'International Tables Vol C Tables 4.2.6.8 and 6.1.1.4'

loop_
_geom_angle_atom_site_label_1
_geom_angle_atom_site_label_2
_geom_angle_atom_site_label_3
_geom_angle
_geom_angle_site_symmetry_3
O1 Mn1 O2 90.45(9) .
O1 Mn1 N2 162.61(9) .
O2 Mn1 N2 91.82(10) .
O1 Mn1 N1 90.58(10) .
O2 Mn1 N1 162.25(9) .
N2 Mn1 N1 82.12(10) .
O1 Mn1 O5 95.16(8) .
O2 Mn1 O5 100.67(8) .
N2 Mn1 O5 101.34(8) .
N1 Mn1 O5 96.88(8) .
O3 Mn2 O4 96.85(8) .
O3 Mn2 N4 170.74(8) .
O4 Mn2 N4 89.49(8) .
O3 Mn2 N3 91.22(9) .
O4 Mn2 N3 167.24(8) .
N4 Mn2 N3 81.42(9) .
O3 Mn2 O6 95.17(7) .
O4 Mn2 O6 87.65(7) .
N4 Mn2 O6 91.81(8) .
N3 Mn2 O6 101.49(8) .
O3 Mn2 O4 90.87(7) 2_657
O4 Mn2 O4 78.16(7) 2_657
N4 Mn2 O4 83.82(7) 2_657
N3 Mn2 O4 91.90(7) 2_657
O6 Mn2 O4 165.16(7) 2_657
O6 P1 O5 114.05(10) .
O6 P1 O7 107.54(10) .
O5 P1 O7 109.18(10) .
O6 P1 C33 110.90(11) .
O5 P1 C33 107.75(11) .
O7 P1 C33 107.21(11) .
O1 C1 C2 118.4(3) .
O1 C1 C6 122.8(3) .
C2 C1 C6 118.7(3) .
C3 C2 C1 120.4(3) .
C3 C2 H2 119.8 .
C1 C2 H2 119.8 .
C2 C3 C4 121.1(3) .
C2 C3 H3 119.4 .
C4 C3 H3 119.4 .
C5 C4 C3 119.5(3) .
C5 C4 H4 120.3 .
C3 C4 H4 120.3 .
C4 C5 C6 121.5(3) .
C4 C5 H5 119.3 .
C6 C5 H5 119.3 .
C5 C6 C1 118.8(3) .
C5 C6 C7 119.1(3) .
C1 C6 C7 121.7(3) .
N1 C7 C6 125.9(3) .
N1 C7 H7 117.1 .
C6 C7 H7 117.1 .
N1 C8 C9 108.4(2) .
N1 C8 H8A 110.0 .
C9 C8 H8A 110.0 .
N1 C8 H8B 110.0 .
C9 C8 H8B 110.0 .
H8A C8 H8B 108.4 .
N2 C9 C8 107.6(2) .
N2 C9 H9A 110.2 .
C8 C9 H9A 110.2 .
N2 C9 H9B 110.2 .
C8 C9 H9B 110.2 .
H9A C9 H9B 108.5 .
N2 C10 C11 125.5(3) .
N2 C10 H10 117.3 .
C11 C10 H10 117.3 .
C12 C11 C16 118.4(3) .
C12 C11 C10 118.6(3) .
C16 C11 C10 122.9(3) .
C13 C12 C11 122.0(4) .
C13 C12 H12 119.0 .
C11 C12 H12 119.0 .
C12 C13 C14 119.5(3) .
C12 C13 H13 120.2 .
C14 C13 H13 120.2 .
C15 C14 C13 120.4(3) .
C15 C14 H14 119.8 .
C13 C14 H14 119.8 .
C14 C15 C16 120.6(3) .
C14 C15 H15 119.7 .
C16 C15 H15 119.7 .
O2 C16 C15 118.0(3) .
O2 C16 C11 123.0(3) .
C15 C16 C11 119.0(3) .
O3 C17 C18 118.4(3) .
O3 C17 C22 123.9(2) .
C18 C17 C22 117.7(3) .
C19 C18 C17 120.7(3) .
C19 C18 H18 119.6 .
C17 C18 H18 119.6 .
C18 C19 C20 121.5(3) .
C18 C19 H19 119.2 .
C20 C19 H19 119.2 .
C21 C20 C19 118.6(3) .
C21 C20 H20 120.7 .
C19 C20 H20 120.7 .
C20 C21 C22 121.7(3) .
C20 C21 H21 119.1 .
C22 C21 H21 119.1 .
C21 C22 C17 119.6(3) .
C21 C22 C23 117.8(3) .
C17 C22 C23 122.6(3) .
N3 C23 C22 125.9(3) .
N3 C23 H23 117.0 .
C22 C23 H23 117.0 .
N3 C24 C25 107.3(2) .
N3 C24 H24A 110.3 .
C25 C24 H24A 110.3 .
N3 C24 H24B 110.3 .
C25 C24 H24B 110.3 .
H24A C24 H24B 108.5 .
N4 C25 C24 106.2(2) .
N4 C25 H25A 110.5 .
C24 C25 H25A 110.5 .
N4 C25 H25B 110.5 .
C24 C25 H25B 110.5 .
H25A C25 H25B 108.7 .
N4 C26 C27 124.3(2) .
N4 C26 H26 117.8 .
C27 C26 H26 117.8 .
C28 C27 C32 119.3(2) .
C28 C27 C26 117.8(2) .
C32 C27 C26 122.8(2) .
C29 C28 C27 121.6(3) .
C29 C28 H28 119.2 .
C27 C28 H28 119.2 .
C28 C29 C30 118.5(3) .
C28 C29 H29 120.7 .
C30 C29 H29 120.7 .
C31 C30 C29 121.1(3) .
C31 C30 H30 119.4 .
C29 C30 H30 119.4 .
C30 C31 C32 120.6(3) .
C30 C31 H31 119.7 .
C32 C31 H31 119.7 .
O4 C32 C31 119.0(2) .
O4 C32 C27 122.2(2) .
C31 C32 C27 118.8(2) .
C38 C33 C34 122.8(2) .
C38 C33 P1 119.8(2) .
C34 C33 P1 117.42(19) .
C33 C34 C35 111.3(2) .
C33 C34 H34A 109.4 .
C35 C34 H34A 109.4 .
C33 C34 H34B 109.4 .
C35 C34 H34B 109.4 .
H34A C34 H34B 108.0 .
C36 C35 C34 111.3(2) .
C36 C35 H35A 109.4 .
C34 C35 H35A 109.4 .
C36 C35 H35B 109.4 .
C34 C35 H35B 109.4 .
H35A C35 H35B 108.0 .
C35 C36 C37 110.8(2) .
C35 C36 H36A 109.5 .
C37 C36 H36A 109.5 .
C35 C36 H36B 109.5 .
C37 C36 H36B 109.5 .
H36A C36 H36B 108.1 .
C38 C37 C36 112.0(2) .
C38 C37 H37A 109.2 .
C36 C37 H37A 109.2 .
C38 C37 H37B 109.2 .
C36 C37 H37B 109.2 .
H37A C37 H37B 107.9 .
C33 C38 C37 124.3(2) .
C33 C38 H38 117.8 .
C37 C38 H38 117.8 .
C7 N1 C8 120.8(3) .
C7 N1 Mn1 124.1(2) .
C8 N1 Mn1 115.08(19) .
C10 N2 C9 119.1(2) .
C10 N2 Mn1 126.4(2) .
C9 N2 Mn1 114.47(18) .
C23 N3 C24 120.1(2) .
C23 N3 Mn2 126.0(2) .
C24 N3 Mn2 113.79(18) .
C26 N4 C25 121.7(2) .
C26 N4 Mn2 124.76(18) .
C25 N4 Mn2 113.53(17) .
C1 O1 Mn1 127.44(17) .
C16 O2 Mn1 130.26(19) .
C17 O3 Mn2 129.68(17) .
C32 O4 Mn2 121.13(15) .
C32 O4 Mn2 112.58(13) 2_657
Mn2 O4 Mn2 101.84(7) 2_657
P1 O5 Mn1 129.43(11) .
P1 O6 Mn2 144.19(11) .
P1 O7 H3C 109.5 .
O10 Cl1 O11 110.9(6) .
O10 Cl1 O8 106.5(6) .
O11 Cl1 O8 109.8(8) .
O10 Cl1 O9 111.1(7) .
O11 Cl1 O9 109.8(9) .
O8 Cl1 O9 108.6(9) .
O8' Cl1' O9' 110.4(9) .
O8' Cl1' O10' 107.1(7) .
O9' Cl1' O10' 111.4(8) .
O8' Cl1' O11' 107.4(9) .
O9' Cl1' O11' 110.2(10) .
O10' Cl1' O11' 110.2(7) .

loop_
_geom_bond_atom_site_label_1
_geom_bond_atom_site_label_2
_geom_bond_distance
_geom_bond_site_symmetry_2
Mn1 O1 1.871(2) .
Mn1 O2 1.874(2) .
Mn1 N2 1.975(2) .
Mn1 N1 1.979(2) .
Mn1 O5 2.0952(18) .
Mn2 O3 1.8897(18) .
Mn2 O4 1.9368(18) .
Mn2 N4 1.991(2) .
Mn2 N3 1.998(2) .
Mn2 O6 2.0945(17) .
Mn2 O4 2.3869(17) 2_657
P1 O6 1.4955(18) .
P1 O5 1.5368(18) .
P1 O7 1.5694(18) .
P1 C33 1.790(3) .
C1 O1 1.330(3) .
C1 C2 1.411(4) .
C1 C6 1.420(4) .
C2 C3 1.383(5) .
C2 H2 0.9300 .
C3 C4 1.388(5) .
C3 H3 0.9300 .
C4 C5 1.373(5) .
C4 H4 0.9300 .
C5 C6 1.413(4) .
C5 H5 0.9300 .
C6 C7 1.427(4) .
C7 N1 1.297(4) .
C7 H7 0.9300 .
C8 N1 1.478(4) .
C8 C9 1.517(4) .
C8 H8A 0.9700 .
C8 H8B 0.9700 .
C9 N2 1.490(4) .
C9 H9A 0.9700 .
C9 H9B 0.9700 .
C10 N2 1.297(4) .
C10 C11 1.432(4) .
C10 H10 0.9300 .
C11 C12 1.409(4) .
C11 C16 1.419(4) .
C12 C13 1.361(5) .
C12 H12 0.9300 .
C13 C14 1.396(6) .
C13 H13 0.9300 .
C14 C15 1.388(5) .
C14 H14 0.9300 .
C15 C16 1.401(4) .
C15 H15 0.9300 .
C16 O2 1.335(3) .
C17 O3 1.329(3) .
C17 C18 1.415(4) .
C17 C22 1.416(4) .
C18 C19 1.385(4) .
C18 H18 0.9300 .
C19 C20 1.393(5) .
C19 H19 0.9300 .
C20 C21 1.370(5) .
C20 H20 0.9300 .
C21 C22 1.415(4) .
C21 H21 0.9300 .
C22 C23 1.428(4) .
C23 N3 1.297(4) .
C23 H23 0.9300 .
C24 N3 1.481(4) .
C24 C25 1.516(4) .
C24 H24A 0.9700 .
C24 H24B 0.9700 .
C25 N4 1.478(3) .
C25 H25A 0.9700 .
C25 H25B 0.9700 .
C26 N4 1.290(3) .
C26 C27 1.447(4) .
C26 H26 0.9300 .
C27 C28 1.402(4) .
C27 C32 1.410(4) .
C28 C29 1.381(4) .
C28 H28 0.9300 .
C29 C30 1.397(4) .
C29 H29 0.9300 .
C30 C31 1.383(4) .
C30 H30 0.9300 .
C31 C32 1.398(4) .
C31 H31 0.9300 .
C32 O4 1.355(3) .
C33 C38 1.324(4) .
C33 C34 1.522(4) .
C34 C35 1.535(4) .
C34 H34A 0.9700 .
C34 H34B 0.9700 .
C35 C36 1.515(4) .
C35 H35A 0.9700 .
C35 H35B 0.9700 .
C36 C37 1.520(4) .
C36 H36A 0.9700 .
C36 H36B 0.9700 .
C37 C38 1.497(4) .
C37 H37A 0.9700 .
C37 H37B 0.9700 .
C38 H38 0.9300 .
O4 Mn2 2.3869(17) 2_657
O7 H3C 0.8200 .
O8 Cl1 1.434(7) .
O9 Cl1 1.436(7) .
O10 Cl1 1.425(5) .
O11 Cl1 1.426(7) .
O8' Cl1' 1.428(7) .
O9' Cl1' 1.431(8) .
O10' Cl1' 1.436(6) .
O11' Cl1' 1.437(8) .

loop_
_geom_torsion_atom_site_label_1
_geom_torsion_atom_site_label_2
_geom_torsion_atom_site_label_3
_geom_torsion_atom_site_label_4
_geom_torsion
_geom_torsion_site_symmetry_1
_geom_torsion_site_symmetry_4
O1 C1 C2 C3 176.8(3) . .
C6 C1 C2 C3 0.2(4) . .
C1 C2 C3 C4 1.1(5) . .
C2 C3 C4 C5 -1.0(5) . .
C3 C4 C5 C6 -0.3(5) . .
C4 C5 C6 C1 1.5(4) . .
C4 C5 C6 C7 -171.1(3) . .
O1 C1 C6 C5 -177.9(2) . .
C2 C1 C6 C5 -1.4(4) . .
O1 C1 C6 C7 -5.5(4) . .
C2 C1 C6 C7 171.0(3) . .
C5 C6 C7 N1 -176.4(3) . .
C1 C6 C7 N1 11.2(4) . .
N1 C8 C9 N2 -37.2(3) . .
N2 C10 C11 C12 -178.4(3) . .
N2 C10 C11 C16 -2.4(4) . .
C16 C11 C12 C13 -1.2(4) . .
C10 C11 C12 C13 175.0(3) . .
C11 C12 C13 C14 0.0(5) . .
C12 C13 C14 C15 1.0(5) . .
C13 C14 C15 C16 -0.9(5) . .
C14 C15 C16 O2 -179.1(3) . .
C14 C15 C16 C11 -0.3(4) . .
C12 C11 C16 O2 -180.0(2) . .
C10 C11 C16 O2 4.0(4) . .
C12 C11 C16 C15 1.4(4) . .
C10 C11 C16 C15 -174.7(3) . .
O3 C17 C18 C19 -179.8(2) . .
C22 C17 C18 C19 1.4(4) . .
C17 C18 C19 C20 -0.9(4) . .
C18 C19 C20 C21 -0.4(4) . .
C19 C20 C21 C22 1.3(4) . .
C20 C21 C22 C17 -0.9(4) . .
C20 C21 C22 C23 -178.9(3) . .
O3 C17 C22 C21 -179.3(2) . .
C18 C17 C22 C21 -0.5(4) . .
O3 C17 C22 C23 -1.4(4) . .
C18 C17 C22 C23 177.4(2) . .
C21 C22 C23 N3 177.0(3) . .
C17 C22 C23 N3 -1.0(4) . .
N3 C24 C25 N4 44.5(3) . .
N4 C26 C27 C28 168.7(2) . .
N4 C26 C27 C32 -15.0(4) . .
C32 C27 C28 C29 3.7(4) . .
C26 C27 C28 C29 -179.8(2) . .
C27 C28 C29 C30 -1.3(4) . .
C28 C29 C30 C31 -0.8(4) . .
C29 C30 C31 C32 0.5(4) . .
C30 C31 C32 O4 -174.8(2) . .
C30 C31 C32 C27 1.9(4) . .
C28 C27 C32 O4 172.7(2) . .
C26 C27 C32 O4 -3.6(4) . .
C28 C27 C32 C31 -3.8(4) . .
C26 C27 C32 C31 179.8(2) . .
O6 P1 C33 C38 6.3(2) . .
O5 P1 C33 C38 -119.1(2) . .
O7 P1 C33 C38 123.5(2) . .
O6 P1 C33 C34 -174.34(19) . .
O5 P1 C33 C34 60.2(2) . .
O7 P1 C33 C34 -57.2(2) . .
C38 C33 C34 C35 13.4(4) . .
P1 C33 C34 C35 -165.9(2) . .
C33 C34 C35 C36 -44.3(3) . .
C34 C35 C36 C37 61.4(3) . .
C35 C36 C37 C38 -44.8(3) . .
C34 C33 C38 C37 1.9(4) . .
P1 C33 C38 C37 -178.8(2) . .
C36 C37 C38 C33 14.0(4) . .
C6 C7 N1 C8 -170.3(3) . .
C6 C7 N1 Mn1 7.8(4) . .
C9 C8 N1 C7 -153.4(2) . .
C9 C8 N1 Mn1 28.3(3) . .
O1 Mn1 N1 C7 -22.8(2) . .
O2 Mn1 N1 C7 -116.1(3) . .
N2 Mn1 N1 C7 173.0(2) . .
O5 Mn1 N1 C7 72.4(2) . .
O1 Mn1 N1 C8 155.38(18) . .
O2 Mn1 N1 C8 62.1(4) . .
N2 Mn1 N1 C8 -8.78(18) . .
O5 Mn1 N1 C8 -109.35(18) . .
C11 C10 N2 C9 178.6(2) . .
C11 C10 N2 Mn1 -1.9(4) . .
C8 C9 N2 C10 -148.4(2) . .
C8 C9 N2 Mn1 32.1(3) . .
O1 Mn1 N2 C10 100.9(4) . .
O2 Mn1 N2 C10 3.5(2) . .
N1 Mn1 N2 C10 166.8(2) . .
O5 Mn1 N2 C10 -97.7(2) . .
O1 Mn1 N2 C9 -79.6(4) . .
O2 Mn1 N2 C9 -176.97(17) . .
N1 Mn1 N2 C9 -13.72(17) . .
O5 Mn1 N2 C9 81.76(18) . .
C22 C23 N3 C24 179.4(2) . .
C22 C23 N3 Mn2 -3.1(4) . .
C25 C24 N3 C23 144.7(2) . .
C25 C24 N3 Mn2 -33.1(3) . .
O3 Mn2 N3 C23 6.5(2) . .
O4 Mn2 N3 C23 -122.9(4) . .
N4 Mn2 N3 C23 -167.9(2) . .
O6 Mn2 N3 C23 102.0(2) . .
O4 Mn2 N3 C23 -84.4(2) 2_657 .
O3 Mn2 N3 C24 -175.81(17) . .
O4 Mn2 N3 C24 54.8(4) . .
N4 Mn2 N3 C24 9.83(17) . .
O6 Mn2 N3 C24 -80.28(17) . .
O4 Mn2 N3 C24 93.28(17) 2_657 .
C27 C26 N4 C25 176.7(2) . .
C27 C26 N4 Mn2 -3.3(4) . .
C24 C25 N4 C26 141.4(2) . .
C24 C25 N4 Mn2 -38.6(2) . .
O3 Mn2 N4 C26 159.2(4) . .
O4 Mn2 N4 C26 25.8(2) . .
N3 Mn2 N4 C26 -163.2(2) . .
O6 Mn2 N4 C26 -61.8(2) . .
O4 Mn2 N4 C26 104.0(2) 2_657 .
O3 Mn2 N4 C25 -20.7(6) . .
O4 Mn2 N4 C25 -154.13(17) . .
N3 Mn2 N4 C25 16.89(17) . .
O6 Mn2 N4 C25 118.24(17) . .
O4 Mn2 N4 C25 -75.98(17) 2_657 .
C2 C1 O1 Mn1 163.2(2) . .
C6 C1 O1 Mn1 -20.3(4) . .
O2 Mn1 O1 C1 -168.4(2) . .
N2 Mn1 O1 C1 94.1(4) . .
N1 Mn1 O1 C1 29.4(2) . .
O5 Mn1 O1 C1 -67.6(2) . .
C15 C16 O2 Mn1 177.6(2) . .
C11 C16 O2 Mn1 -1.1(4) . .
O1 Mn1 O2 C16 -164.8(2) . .
N2 Mn1 O2 C16 -2.0(2) . .
N1 Mn1 O2 C16 -71.5(4) . .
O5 Mn1 O2 C16 99.9(2) . .
C18 C17 O3 Mn2 -170.66(18) . .
C22 C17 O3 Mn2 8.1(4) . .
O4 Mn2 O3 C17 161.0(2) . .
N4 Mn2 O3 C17 28.0(6) . .
N3 Mn2 O3 C17 -9.1(2) . .
O6 Mn2 O3 C17 -110.7(2) . .
O4 Mn2 O3 C17 82.8(2) 2_657 .
C31 C32 O4 Mn2 -145.62(18) . .
C27 C32 O4 Mn2 37.9(3) . .
C31 C32 O4 Mn2 93.7(2) . 2_657
C27 C32 O4 Mn2 -82.8(2) . 2_657
O3 Mn2 O4 C32 144.76(17) . .
N4 Mn2 O4 C32 -42.00(17) . .
N3 Mn2 O4 C32 -86.4(4) . .
O6 Mn2 O4 C32 49.83(17) . .
O4 Mn2 O4 C32 -125.79(19) 2_657 .
O3 Mn2 O4 Mn2 -89.45(8) . 2_657
N4 Mn2 O4 Mn2 83.79(8) . 2_657
N3 Mn2 O4 Mn2 39.4(4) . 2_657
O6 Mn2 O4 Mn2 175.62(7) . 2_657
O4 Mn2 O4 Mn2 0.0 2_657 2_657
O6 P1 O5 Mn1 -54.79(16) . .
O7 P1 O5 Mn1 -175.09(12) . .
C33 P1 O5 Mn1 68.79(16) . .
O1 Mn1 O5 P1 179.37(14) . .
O2 Mn1 O5 P1 -89.19(15) . .
N2 Mn1 O5 P1 4.87(16) . .
N1 Mn1 O5 P1 88.17(15) . .
O5 P1 O6 Mn2 -103.14(19) . .
O7 P1 O6 Mn2 18.1(2) . .
C33 P1 O6 Mn2 135.00(18) . .
O3 Mn2 O6 P1 96.07(19) . .
O4 Mn2 O6 P1 -167.26(19) . .
N4 Mn2 O6 P1 -77.8(2) . .
N3 Mn2 O6 P1 3.8(2) . .
O4 Mn2 O6 P1 -150.3(2) 2_657 .
